data_7226160
loop_
_publ_author_name
'Heering, Christian'
'Francis, Biju'
'Nateghi, Bahareh'
'Makhloufi, Gamall'
'L\"udeke, Steffen'
'Janiak, Christoph'

_publ_section_title
;
 Syntheses, structures and properties of group 12 element (Zn, Cd, Hg)
 coordination polymers with a mixed-functional
 phosphonate-biphenyl-carboxylate linker
;
_journal_issue 27
_journal_name_full CrystEngComm
_journal_page_first 5209
_journal_paper_doi 10.1039/C6CE00587J
_journal_volume 18
_journal_year 2016
_chemical_formula_moiety 'C14 H11 I O2'
_chemical_formula_sum 'C14 H11 I O2'
_chemical_formula_weight 338.13
_space_group_crystal_system orthorhombic
_space_group_IT_number 29
_space_group_name_Hall 'P 2c -2ac'
_space_group_name_H-M_alt 'P c a 21'
_symmetry_space_group_name_Hall 'P 2c -2ac'
_symmetry_space_group_name_H-M 'P c a 21'
_atom_sites_solution_hydrogens geom
_audit_creation_method SHELXL-2014/7
_audit_update_record
;
2016-03-13 deposited with the CCDC.
2016-05-25 downloaded from the CCDC.
;
_cell_angle_alpha 90
_cell_angle_beta 90
_cell_angle_gamma 90
_cell_formula_units_Z 4
_cell_length_a 6.0355(4)
_cell_length_b 7.2980(4)
_cell_length_c 27.8833(18)
_cell_measurement_reflns_used 9161
_cell_measurement_temperature 150(2)
_cell_measurement_theta_max 37.584
_cell_measurement_theta_min 2.791
_cell_volume 1228.18(13)
_computing_cell_refinement 'SAINT (Bruker, 2014)'
_computing_data_collection 'APEX2 (Bruker, 2014)'
_computing_data_reduction 'SAINT (Bruker, 2014)'
_computing_molecular_graphics 'DIAMOND 3.2 (Crystal Impact, 2009)'
_computing_publication_material 'SHELXL-97 (Sheldrick, 2008)'
_computing_structure_refinement 'SHELXL-2014/7 (Sheldrick, 2014)'
_computing_structure_solution 'SHELXL2014 (Sheldrick, 2008)'
_diffrn_ambient_temperature 150(2)
_diffrn_measured_fraction_theta_full 0.997
_diffrn_measured_fraction_theta_max 0.998
_diffrn_measurement_device_type 'Bruker Kappa APEX-II CCD area detector'
_diffrn_measurement_method '\w scans'
_diffrn_radiation_type MoK\a
_diffrn_radiation_wavelength 0.71073
_diffrn_reflns_av_R_equivalents 0.0489
_diffrn_reflns_av_unetI/netI 0.0488
_diffrn_reflns_Laue_measured_fraction_full 0.997
_diffrn_reflns_Laue_measured_fraction_max 0.998
_diffrn_reflns_limit_h_max 7
_diffrn_reflns_limit_h_min -7
_diffrn_reflns_limit_k_max 9
_diffrn_reflns_limit_k_min -9
_diffrn_reflns_limit_l_max 33
_diffrn_reflns_limit_l_min -34
_diffrn_reflns_number 10289
_diffrn_reflns_point_group_measured_fraction_full 0.953
_diffrn_reflns_point_group_measured_fraction_max 0.951
_diffrn_reflns_theta_full 25.242
_diffrn_reflns_theta_max 26.348
_diffrn_reflns_theta_min 2.791
_diffrn_source 'microfocus sealed tube'
_exptl_absorpt_coefficient_mu 2.593
_exptl_absorpt_correction_T_max 0.7454
_exptl_absorpt_correction_T_min 0.7237
_exptl_absorpt_correction_type multi-scan
_exptl_absorpt_process_details '(<i>SADABS</i>; Sheldrick, 2012)'
_exptl_crystal_colour colorless
_exptl_crystal_density_diffrn 1.829
_exptl_crystal_description rod
_exptl_crystal_F_000 656
_exptl_crystal_recrystallization_method 'Re-crystallisation from solvent'
_exptl_crystal_size_max 0.100
_exptl_crystal_size_mid 0.100
_exptl_crystal_size_min 0.050
_refine_diff_density_max 0.725
_refine_diff_density_min -0.540
_refine_diff_density_rms 0.097
_refine_ls_abs_structure_details
;
 Flack x determined using 1036 quotients [(I+)-(I-)]/[(I+)+(I-)]
 (Parsons, Flack and Wagner, Acta Cryst. B69 (2013) 249-259).
;
_refine_ls_abs_structure_Flack 0.080(17)
_refine_ls_extinction_method none
_refine_ls_goodness_of_fit_ref 1.110
_refine_ls_hydrogen_treatment constr
_refine_ls_matrix_type full
_refine_ls_number_parameters 155
_refine_ls_number_reflns 2381
_refine_ls_number_restraints 1
_refine_ls_restrained_S_all 1.110
_refine_ls_R_factor_all 0.0306
_refine_ls_R_factor_gt 0.0287
_refine_ls_shift/su_max 0.000
_refine_ls_shift/su_mean 0.000
_refine_ls_structure_factor_coef Fsqd
_refine_ls_weighting_details 'w=1/[\s^2^(Fo^2^)+1.3301P] where P=(Fo^2^+2Fc^2^)/3'
_refine_ls_weighting_scheme calc
_refine_ls_wR_factor_gt 0.0681
_refine_ls_wR_factor_ref 0.0687
_reflns_Friedel_coverage 0.863
_reflns_Friedel_fraction_full 0.906
_reflns_Friedel_fraction_max 0.902
_reflns_number_gt 2325
_reflns_number_total 2381
_reflns_threshold_expression 'I > 2\s(I)'
_cod_data_source_file c6ce00587j2.cif
_cod_data_source_block CHD_biphenyl
_cod_database_code 7226160
_shelx_shelxl_version_number 2014/7
_shelx_space_group_comment
;
The symmetry employed for this shelxl refinement is uniquely defined
by the following loop, which should always be used as a source of
symmetry information in preference to the above space-group names.
They are only intended as comments.
;
_shelx_estimated_absorpt_t_min 0.781
_shelx_estimated_absorpt_t_max 0.881
_solvent_exptl_crystal_recrystallization_method water

loop_
_space_group_symop_operation_xyz
'x, y, z'
'-x, -y, z+1/2'
'-x+1/2, y, z+1/2'
'x+1/2, -y, z'

loop_
_atom_site_label
_atom_site_type_symbol
_atom_site_fract_x
_atom_site_fract_y
_atom_site_fract_z
_atom_site_U_iso_or_equiv
_atom_site_adp_type
_atom_site_occupancy
_atom_site_site_symmetry_order
_atom_site_calc_flag
_atom_site_refinement_flags_posn
_atom_site_refinement_flags_adp
I1 I 0.96651(6) 0.27649(5) 0.00478(2) 0.04722(16) Uani 1 1 d . .
C1 C 0.8381(10) 0.2632(6) 0.0739(2) 0.0302(11) Uani 1 1 d . .
O1 O 0.4136(11) 0.3040(10) 0.3953(2) 0.0640(16) Uani 1 1 d . .
C2 C 0.6350(11) 0.1828(9) 0.0829(2) 0.0402(13) Uani 1 1 d . .
H2 H 0.5525 0.1310 0.0572 0.048 Uiso 1 1 calc R U
O2 O 0.1033(8) 0.1939(7) 0.36450(19) 0.0503(11) Uani 1 1 d . .
C3 C 0.5511(10) 0.1774(9) 0.1291(3) 0.0372(13) Uani 1 1 d . .
H3 H 0.4104 0.1228 0.1344 0.045 Uiso 1 1 calc R U
C5 C 0.8720(9) 0.3282(8) 0.1584(2) 0.0333(11) Uani 1 1 d . .
H5 H 0.9556 0.3790 0.1840 0.040 Uiso 1 1 calc R U
C4 C 0.6670(8) 0.2498(6) 0.1682(2) 0.0255(10) Uani 1 1 d . .
C6 C 0.9574(10) 0.3343(9) 0.1127(2) 0.0364(12) Uani 1 1 d . .
H6 H 1.0990 0.3874 0.1074 0.044 Uiso 1 1 calc R U
C14 C -0.0037(15) 0.2052(13) 0.4107(4) 0.060(2) Uani 1 1 d . .
H14A H 0.0264 0.3252 0.4251 0.090 Uiso 1 1 calc R U
H14B H 0.0537 0.1085 0.4317 0.090 Uiso 1 1 calc R U
H14C H -0.1639 0.1896 0.4067 0.090 Uiso 1 1 calc R U
C8 C 0.3665(9) 0.1713(7) 0.2277(2) 0.0317(11) Uani 1 1 d . .
H8 H 0.2828 0.1188 0.2023 0.038 Uiso 1 1 calc R U
C13 C 0.3093(10) 0.2497(8) 0.3615(2) 0.0357(12) Uani 1 1 d . .
C10 C 0.3974(10) 0.2443(7) 0.3118(2) 0.0304(11) Uani 1 1 d . .
C9 C 0.2801(9) 0.1698(7) 0.2734(2) 0.0333(11) Uani 1 1 d . .
H9 H 0.1384 0.1171 0.2788 0.040 Uiso 1 1 calc R U
C11 C 0.6045(10) 0.3207(8) 0.3024(2) 0.0362(12) Uani 1 1 d . .
H11 H 0.6879 0.3722 0.3280 0.043 Uiso 1 1 calc R U
C12 C 0.6897(8) 0.3224(8) 0.2566(2) 0.0333(12) Uani 1 1 d . .
H12 H 0.8313 0.3757 0.2513 0.040 Uiso 1 1 calc R U
C7 C 0.5741(9) 0.2480(6) 0.2175(2) 0.0268(11) Uani 1 1 d . .

loop_
_atom_site_aniso_label
_atom_site_aniso_U_11
_atom_site_aniso_U_22
_atom_site_aniso_U_33
_atom_site_aniso_U_23
_atom_site_aniso_U_13
_atom_site_aniso_U_12
I1 0.0535(2) 0.0573(2) 0.0308(2) -0.0001(5) 0.0100(3) -0.00126(13)
C1 0.040(3) 0.028(2) 0.022(3) -0.0003(19) 0.002(2) 0.0011(19)
O1 0.052(3) 0.108(5) 0.032(3) -0.007(3) 0.004(3) -0.017(3)
C2 0.038(3) 0.055(3) 0.028(3) -0.011(3) -0.004(2) -0.009(3)
O2 0.040(2) 0.076(3) 0.035(3) -0.003(2) 0.009(2) -0.008(2)
C3 0.036(3) 0.043(3) 0.033(4) -0.001(3) -0.005(3) -0.012(2)
C5 0.032(3) 0.037(3) 0.031(3) -0.002(2) -0.003(2) -0.003(2)
C4 0.025(2) 0.024(2) 0.027(3) 0.0004(18) -0.002(2) 0.0005(16)
C6 0.032(3) 0.043(3) 0.034(3) -0.003(3) 0.007(3) -0.006(2)
C14 0.058(5) 0.082(6) 0.039(6) -0.001(4) 0.015(4) -0.006(4)
C8 0.030(3) 0.034(3) 0.031(3) -0.002(2) -0.005(2) -0.004(2)
C13 0.037(3) 0.044(3) 0.026(3) 0.001(2) -0.003(2) 0.004(2)
C10 0.031(3) 0.031(3) 0.029(3) 0.001(2) -0.001(2) 0.0020(19)
C9 0.029(3) 0.036(3) 0.034(3) -0.002(2) -0.001(2) -0.006(2)
C11 0.034(3) 0.044(3) 0.030(3) -0.004(2) -0.006(2) -0.007(2)
C12 0.026(3) 0.046(3) 0.028(3) -0.002(2) 0.001(3) -0.0093(17)
C7 0.028(2) 0.021(2) 0.032(3) -0.0003(19) -0.003(2) 0.0000(17)

loop_
_atom_type_symbol
_atom_type_description
_atom_type_scat_dispersion_real
_atom_type_scat_dispersion_imag
_atom_type_scat_source
C C 0.0033 0.0016 'International Tables Vol C Tables 4.2.6.8 and 6.1.1.4'
H H 0.0000 0.0000 'International Tables Vol C Tables 4.2.6.8 and 6.1.1.4'
O O 0.0106 0.0060 'International Tables Vol C Tables 4.2.6.8 and 6.1.1.4'
I I -0.4742 1.8119 'International Tables Vol C Tables 4.2.6.8 and 6.1.1.4'

loop_
_geom_angle_atom_site_label_1
_geom_angle_atom_site_label_2
_geom_angle_atom_site_label_3
_geom_angle
C2 C1 C6 118.3(6)
C2 C1 I1 121.2(5)
C6 C1 I1 120.5(4)
C1 C2 C3 120.3(6)
C1 C2 H2 119.8
C3 C2 H2 119.8
C13 O2 C14 117.7(6)
C2 C3 C4 122.1(5)
C2 C3 H3 118.9
C4 C3 H3 118.9
C6 C5 C4 121.9(5)
C6 C5 H5 119.1
C4 C5 H5 119.1
C5 C4 C3 116.6(6)
C5 C4 C7 121.4(5)
C3 C4 C7 122.0(5)
C5 C6 C1 120.8(5)
C5 C6 H6 119.6
C1 C6 H6 119.6
O2 C14 H14A 109.5
O2 C14 H14B 109.5
H14A C14 H14B 109.5
O2 C14 H14C 109.5
H14A C14 H14C 109.5
H14B C14 H14C 109.5
C9 C8 C7 122.0(5)
C9 C8 H8 119.0
C7 C8 H8 119.0
O1 C13 O2 123.2(7)
O1 C13 C10 123.7(6)
O2 C13 C10 113.1(5)
C11 C10 C9 118.0(5)
C11 C10 C13 119.0(5)
C9 C10 C13 123.0(5)
C8 C9 C10 121.0(5)
C8 C9 H9 119.5
C10 C9 H9 119.5
C12 C11 C10 120.8(5)
C12 C11 H11 119.6
C10 C11 H11 119.6
C11 C12 C7 122.1(5)
C11 C12 H12 118.9
C7 C12 H12 118.9
C8 C7 C12 116.1(5)
C8 C7 C4 122.0(5)
C12 C7 C4 121.9(5)

loop_
_geom_bond_atom_site_label_1
_geom_bond_atom_site_label_2
_geom_bond_distance
I1 C1 2.080(6)
C1 C2 1.382(8)
C1 C6 1.399(9)
O1 C13 1.202(9)
C2 C3 1.384(10)
C2 H2 0.9500
O2 C13 1.311(8)
O2 C14 1.444(11)
C3 C4 1.400(9)
C3 H3 0.9500
C5 C6 1.375(9)
C5 C4 1.390(7)
C5 H5 0.9500
C4 C7 1.484(8)
C6 H6 0.9500
C14 H14A 0.9800
C14 H14B 0.9800
C14 H14C 0.9800
C8 C9 1.376(9)
C8 C7 1.402(8)
C8 H8 0.9500
C13 C10 1.485(9)
C10 C11 1.393(8)
C10 C9 1.394(8)
C9 H9 0.9500
C11 C12 1.377(8)
C11 H11 0.9500
C12 C7 1.405(8)
C12 H12 0.9500

loop_
_geom_torsion_atom_site_label_1
_geom_torsion_atom_site_label_2
_geom_torsion_atom_site_label_3
_geom_torsion_atom_site_label_4
_geom_torsion
C6 C1 C2 C3 1.5(9)
I1 C1 C2 C3 -179.2(5)
C1 C2 C3 C4 -0.7(10)
C6 C5 C4 C3 -0.1(8)
C6 C5 C4 C7 -178.5(5)
C2 C3 C4 C5 0.0(9)
C2 C3 C4 C7 178.4(6)
C4 C5 C6 C1 0.9(9)
C2 C1 C6 C5 -1.5(9)
I1 C1 C6 C5 179.1(5)
C14 O2 C13 O1 2.3(10)
C14 O2 C13 C10 -175.9(6)
O1 C13 C10 C11 -5.9(9)
O2 C13 C10 C11 172.2(5)
O1 C13 C10 C9 175.6(7)
O2 C13 C10 C9 -6.2(8)
C7 C8 C9 C10 -0.4(9)
C11 C10 C9 C8 0.1(8)
C13 C10 C9 C8 178.6(5)
C9 C10 C11 C12 0.1(9)
C13 C10 C11 C12 -178.4(5)
C10 C11 C12 C7 -0.1(9)
C9 C8 C7 C12 0.3(8)
C9 C8 C7 C4 -179.9(5)
C11 C12 C7 C8 -0.1(8)
C11 C12 C7 C4 -179.8(5)
C5 C4 C7 C8 179.2(5)
C3 C4 C7 C8 0.9(8)
C5 C4 C7 C12 -1.0(7)
C3 C4 C7 C12 -179.4(5)
